data_7033578
loop_
_publ_author_name
'Shi, Bingbing'
'Zhong, Yuanhao'
'Guo, Lili'
'Li, Gang'

_publ_section_title
;
 Two dimethylphenyl imidazole dicarboxylate-based lanthanide metal-organic
 frameworks for luminescence sensing of benzaldehyde.
;
_journal_issue 9
_journal_name_full 'Dalton transactions (Cambridge, England : 2003)'
_journal_page_first 4362
_journal_page_last 4369
_journal_paper_doi 10.1039/c4dt03326d
_journal_volume 44
_journal_year 2015
_chemical_formula_sum 'C52 H45 N8 O16 Tb'
_chemical_formula_weight 1196.88
_chemical_name_systematic
; 
 ? 
;
_space_group_IT_number 80
_symmetry_cell_setting tetragonal
_symmetry_space_group_name_Hall 'I 4bw'
_symmetry_space_group_name_H-M 'I 41'
_atom_sites_solution_hydrogens geom
_atom_sites_solution_primary direct
_atom_sites_solution_secondary difmap
_audit_creation_method SHELXL-97
_audit_update_record
;
2014-11-20 deposited with the CCDC.
2015-01-08 downloaded from the CCDC.
;
_cell_angle_alpha 90.00
_cell_angle_beta 90.00
_cell_angle_gamma 90.00
_cell_formula_units_Z 4
_cell_length_a 16.6140(4)
_cell_length_b 16.6140(4)
_cell_length_c 17.3352(10)
_cell_measurement_temperature 293(2)
_cell_volume 4784.9(3)
_computing_cell_refinement 'Bruker XSCANS'
_computing_data_collection 'Bruker XSCANS'
_computing_data_reduction 'Bruker SHELXTL'
_computing_molecular_graphics 'Bruker SHELXTL'
_computing_publication_material 'Bruker SHELXTL'
_computing_structure_refinement 'SHELXL-97 (Sheldrick, 1997)'
_computing_structure_solution 'SHELXS-97 (Sheldrick, 1990)'
_diffrn_ambient_temperature 293(2)
_diffrn_measured_fraction_theta_full 0.999
_diffrn_measured_fraction_theta_max 0.999
_diffrn_measurement_device_type MoK\a
_diffrn_measurement_method '\w scans'
_diffrn_radiation_monochromator graphite
_diffrn_radiation_source 'fine-focus sealed tube'
_diffrn_radiation_type MoK\a
_diffrn_radiation_wavelength 0.71073
_diffrn_reflns_av_R_equivalents 0.0340
_diffrn_reflns_av_sigmaI/netI 0.0386
_diffrn_reflns_limit_h_max 14
_diffrn_reflns_limit_h_min -21
_diffrn_reflns_limit_k_max 21
_diffrn_reflns_limit_k_min -21
_diffrn_reflns_limit_l_max 22
_diffrn_reflns_limit_l_min -21
_diffrn_reflns_number 15389
_diffrn_reflns_theta_full 27.44
_diffrn_reflns_theta_max 27.44
_diffrn_reflns_theta_min 2.45
_exptl_absorpt_coefficient_mu 1.563
_exptl_absorpt_correction_T_max 27.435
_exptl_absorpt_correction_T_min 2.452
_exptl_absorpt_correction_type multi-scan
_exptl_absorpt_process_details '(SADABS; Bruker, 2001)'
_exptl_crystal_density_diffrn 1.661
_exptl_crystal_density_method 'not measured'
_exptl_crystal_F_000 2424
_exptl_crystal_size_max 0.28
_exptl_crystal_size_mid 0.27
_exptl_crystal_size_min 0.21
_refine_diff_density_max 0.566
_refine_diff_density_min -0.401
_refine_diff_density_rms 0.058
_refine_ls_abs_structure_details 'Flack H D (1983), Acta Cryst. A39, 876-881'
_refine_ls_abs_structure_Flack 0.374(10)
_refine_ls_extinction_method none
_refine_ls_goodness_of_fit_ref 1.009
_refine_ls_hydrogen_treatment mixed
_refine_ls_matrix_type full
_refine_ls_number_parameters 370
_refine_ls_number_reflns 5425
_refine_ls_number_restraints 5
_refine_ls_restrained_S_all 1.009
_refine_ls_R_factor_all 0.0420
_refine_ls_R_factor_gt 0.0316
_refine_ls_shift/su_max 0.002
_refine_ls_shift/su_mean 0.000
_refine_ls_structure_factor_coef Fsqd
_refine_ls_weighting_details 'calc w=1/[\s^2^(Fo^2^)+(0.0400P)^2^+2.2000P] where P=(Fo^2^+2Fc^2^)/3'
_refine_ls_weighting_scheme calc
_refine_ls_wR_factor_gt 0.0723
_refine_ls_wR_factor_ref 0.0755
_reflns_number_gt 4615
_reflns_number_total 5425
_reflns_threshold_expression >2sigma(I)
_cod_data_source_file c4dt03326d2.cif
_cod_data_source_block 2
_cod_depositor_comments 'Adding full bibliography for 7033577--7033578.cif.'
_cod_original_sg_symbol_H-M I4(1)
_cod_database_code 7033578

loop_
_symmetry_equiv_pos_as_xyz
'x, y, z'
'-x+1/2, -y+1/2, z+1/2'
'-y, x+1/2, z+1/4'
'y+1/2, -x, z+3/4'
'x+1/2, y+1/2, z+1/2'
'-x+1, -y+1, z+1'
'-y+1/2, x+1, z+3/4'
'y+1, -x+1/2, z+5/4'

loop_
_atom_site_label
_atom_site_type_symbol
_atom_site_fract_x
_atom_site_fract_y
_atom_site_fract_z
_atom_site_U_iso_or_equiv
_atom_site_adp_type
_atom_site_occupancy
_atom_site_symmetry_multiplicity
_atom_site_calc_flag
_atom_site_refinement_flags
Tb1 Tb 0.5000 0.5000 0.68106(2) 0.02690(8) Uani 0.7343(11) 2 d SP
Tb2 Tb 0.5000 0.5000 0.52034(5) 0.0334(3) Uani 0.2657(11) 2 d SP
O1 O 0.58767(17) 0.55625(17) 0.77583(19) 0.0487(7) Uani 1 1 d .
O2 O 0.64476(19) 0.65968(18) 0.8338(2) 0.0496(7) Uani 1 1 d D
H2A H 0.631(3) 0.7043(15) 0.851(3) 0.059 Uiso 1 1 d D
O3 O 0.60580(17) 0.80050(19) 0.8699(2) 0.0467(8) Uani 1 1 d .
O4 O 0.49413(18) 0.87321(18) 0.8729(2) 0.0625(10) Uani 1 1 d .
H4A H 0.5082 0.8898 0.9173 0.094 Uiso 0.50 1 d PR
O5 O 0.5865(3) 0.0519(2) 0.6691(4) 0.1033(16) Uani 1 1 d .
O6 O 0.6449(3) 0.1599(3) 0.6143(3) 0.0814(12) Uani 1 1 d .
O7 O 0.60507(19) 0.3059(2) 0.5822(2) 0.0547(9) Uani 1 1 d D
H7 H 0.626(3) 0.2611(15) 0.586(3) 0.066 Uiso 1 1 d D
O8 O 0.4965(2) 0.3827(2) 0.6058(2) 0.0707(11) Uani 1 1 d .
N1 N 0.43975(18) 0.62838(18) 0.77161(19) 0.0355(7) Uani 1 1 d .
N2 N 0.40532(18) 0.75164(18) 0.8076(2) 0.0327(7) Uani 1 1 d D
H2 H 0.379(2) 0.7916(17) 0.826(2) 0.039 Uiso 1 1 d D
N3 N 0.4382(2) 0.1285(2) 0.6709(2) 0.0471(8) Uani 1 1 d .
N4 N 0.40497(19) 0.25332(19) 0.6439(2) 0.0355(7) Uani 1 1 d D
H4 H 0.377(2) 0.2969(15) 0.643(2) 0.043 Uiso 1 1 d D
C1 C 0.5834(2) 0.6248(2) 0.8031(2) 0.0376(8) Uani 1 1 d .
C2 C 0.5053(2) 0.6665(2) 0.8013(2) 0.0330(8) Uani 1 1 d .
C3 C 0.4857(2) 0.7444(2) 0.8234(2) 0.0304(8) Uani 1 1 d .
C4 C 0.5321(3) 0.8114(2) 0.8573(2) 0.0387(9) Uani 1 1 d .
C5 C 0.3779(2) 0.6807(2) 0.7779(3) 0.0346(9) Uani 1 1 d .
C6 C 0.2947(2) 0.6646(2) 0.7581(2) 0.0366(9) Uani 1 1 d .
C7 C 0.2642(2) 0.5874(3) 0.7665(3) 0.0420(9) Uani 1 1 d .
H7A H 0.2984 0.5461 0.7818 0.050 Uiso 1 1 calc R
C8 C 0.1841(3) 0.5707(3) 0.7525(2) 0.0490(11) Uani 1 1 d .
C9 C 0.1333(3) 0.6317(3) 0.7270(3) 0.0542(12) Uani 1 1 d .
C10 C 0.1635(3) 0.7085(3) 0.7195(3) 0.0559(14) Uani 1 1 d .
H10A H 0.1293 0.7496 0.7037 0.067 Uiso 1 1 calc R
C11 C 0.2435(2) 0.7262(3) 0.7347(3) 0.0471(10) Uani 1 1 d .
H11A H 0.2627 0.7785 0.7294 0.057 Uiso 1 1 calc R
C12 C 0.1551(4) 0.4842(4) 0.7636(4) 0.0747(17) Uani 1 1 d .
H12A H 0.1281 0.4663 0.7178 0.112 Uiso 1 1 calc R
H12B H 0.1185 0.4819 0.8065 0.112 Uiso 1 1 calc R
H12C H 0.2004 0.4499 0.7737 0.112 Uiso 1 1 calc R
C13 C 0.0451(3) 0.6157(4) 0.7097(3) 0.0796(19) Uani 1 1 d .
H13A H 0.0220 0.6620 0.6850 0.119 Uiso 1 1 calc R
H13B H 0.0169 0.6051 0.7570 0.119 Uiso 1 1 calc R
H13C H 0.0406 0.5700 0.6762 0.119 Uiso 1 1 calc R
C14 C 0.5819(3) 0.1230(4) 0.6433(3) 0.0653(14) Uani 1 1 d .
C15 C 0.5057(3) 0.1690(2) 0.6457(3) 0.0421(9) Uani 1 1 d .
C16 C 0.4855(2) 0.2465(2) 0.6279(2) 0.0375(9) Uani 1 1 d .
C17 C 0.5333(3) 0.3164(3) 0.6018(3) 0.0448(11) Uani 1 1 d .
C18 C 0.3779(2) 0.1816(2) 0.6689(2) 0.0377(9) Uani 1 1 d .
C19 C 0.2940(2) 0.1644(2) 0.6880(3) 0.0425(10) Uani 1 1 d .
C20 C 0.2651(3) 0.0861(2) 0.6807(3) 0.0503(10) Uani 1 1 d .
H20A H 0.3003 0.0454 0.6658 0.060 Uiso 1 1 calc R
C21 C 0.1859(3) 0.0672(3) 0.6950(3) 0.0541(12) Uani 1 1 d .
C22 C 0.1334(3) 0.1278(4) 0.7177(3) 0.0603(14) Uani 1 1 d .
C23 C 0.1632(3) 0.2072(3) 0.7272(3) 0.0606(14) Uani 1 1 d .
H23A H 0.1288 0.2478 0.7437 0.073 Uiso 1 1 calc R
C24 C 0.2421(2) 0.2247(3) 0.7123(3) 0.0489(10) Uani 1 1 d .
H24A H 0.2610 0.2770 0.7185 0.059 Uiso 1 1 calc R
C25 C 0.1569(4) -0.0181(3) 0.6812(4) 0.0871(18) Uani 1 1 d .
H25A H 0.2015 -0.0511 0.6657 0.131 Uiso 1 1 calc R
H25B H 0.1168 -0.0181 0.6414 0.131 Uiso 1 1 calc R
H25C H 0.1341 -0.0391 0.7280 0.131 Uiso 1 1 calc R
C26 C 0.0444(3) 0.1145(5) 0.7355(4) 0.089(2) Uani 1 1 d .
H26A H 0.0181 0.0930 0.6907 0.133 Uiso 1 1 calc R
H26B H 0.0200 0.1648 0.7493 0.133 Uiso 1 1 calc R
H26C H 0.0393 0.0772 0.7775 0.133 Uiso 1 1 calc R

loop_
_atom_site_aniso_label
_atom_site_aniso_U_11
_atom_site_aniso_U_22
_atom_site_aniso_U_33
_atom_site_aniso_U_23
_atom_site_aniso_U_13
_atom_site_aniso_U_12
Tb1 0.0188(2) 0.0216(2) 0.04030(14) 0.000 0.000 0.0005(2)
Tb2 0.0238(6) 0.0250(6) 0.0515(6) 0.000 0.000 0.0011(4)
O1 0.0436(16) 0.0407(16) 0.0618(19) -0.0087(14) -0.0042(14) 0.0121(12)
O2 0.0402(16) 0.0415(17) 0.067(2) -0.0114(15) -0.0096(15) 0.0059(13)
O3 0.0283(15) 0.0404(17) 0.071(2) -0.0081(16) -0.0063(16) 0.0023(12)
O4 0.0364(16) 0.0366(16) 0.114(3) -0.0325(18) -0.0086(17) 0.0047(13)
O5 0.100(3) 0.065(2) 0.144(4) 0.018(3) 0.019(3) 0.035(2)
O6 0.055(2) 0.082(3) 0.107(3) -0.007(3) 0.009(2) 0.015(2)
O7 0.0379(17) 0.0479(18) 0.078(2) -0.0122(17) 0.0140(16) -0.0024(13)
O8 0.0340(17) 0.0459(18) 0.132(4) 0.0022(18) 0.0020(17) -0.0067(14)
N1 0.0342(16) 0.0326(16) 0.0398(18) 0.0002(14) -0.0042(14) 0.0034(12)
N2 0.0288(15) 0.0299(16) 0.0393(18) -0.0035(13) 0.0019(13) 0.0041(12)
N3 0.0448(18) 0.0393(17) 0.057(2) 0.0023(18) 0.0017(18) 0.0034(13)
N4 0.0340(17) 0.0328(17) 0.0397(19) -0.0019(15) 0.0013(15) 0.0023(13)
C1 0.039(2) 0.0320(19) 0.041(2) -0.0027(16) -0.0042(17) 0.0056(15)
C2 0.0306(18) 0.042(2) 0.0264(18) 0.0061(16) 0.0011(15) 0.0040(15)
C3 0.030(2) 0.0329(18) 0.028(2) 0.0002(17) -0.0002(16) 0.0057(15)
C4 0.036(2) 0.029(2) 0.051(3) -0.0048(16) 0.0050(17) -0.0024(16)
C5 0.032(2) 0.039(2) 0.033(2) -0.0050(18) 0.0010(17) 0.0003(15)
C6 0.0303(19) 0.044(2) 0.035(2) -0.0074(17) -0.0012(15) -0.0010(15)
C7 0.042(2) 0.044(2) 0.041(2) -0.005(2) 0.005(2) -0.0040(17)
C8 0.044(2) 0.070(3) 0.033(2) -0.012(2) 0.0063(18) -0.020(2)
C9 0.037(2) 0.081(4) 0.045(3) -0.012(2) 0.000(2) -0.010(2)
C10 0.040(2) 0.068(3) 0.059(3) -0.006(3) -0.006(2) 0.008(2)
C11 0.037(2) 0.045(2) 0.059(3) -0.006(2) -0.004(2) 0.0022(17)
C12 0.071(4) 0.085(4) 0.068(4) -0.009(3) 0.008(3) -0.039(3)
C13 0.035(3) 0.135(6) 0.069(4) -0.015(3) -0.001(2) -0.020(3)
C14 0.064(3) 0.072(3) 0.060(3) -0.003(3) 0.004(3) 0.013(3)
C15 0.043(2) 0.039(2) 0.044(2) -0.0049(19) -0.001(2) 0.0047(17)
C16 0.033(2) 0.0358(19) 0.043(2) -0.0098(18) -0.0006(17) 0.0019(15)
C17 0.033(2) 0.039(2) 0.063(3) -0.0100(18) 0.0020(18) -0.0006(17)
C18 0.042(2) 0.0309(18) 0.041(2) -0.0019(18) -0.0025(18) -0.0028(14)
C19 0.0384(19) 0.042(2) 0.048(3) 0.005(2) 0.001(2) -0.0067(15)
C20 0.056(2) 0.048(2) 0.047(2) 0.006(2) -0.001(2) -0.0102(18)
C21 0.059(3) 0.063(3) 0.040(3) 0.006(2) -0.004(2) -0.023(2)
C22 0.044(2) 0.091(4) 0.046(3) 0.024(3) -0.014(2) -0.024(2)
C23 0.041(2) 0.075(3) 0.065(3) 0.021(3) 0.003(2) 0.003(2)
C24 0.040(2) 0.049(3) 0.058(3) 0.009(2) 0.0012(19) -0.0040(18)
C25 0.106(4) 0.085(4) 0.070(3) 0.002(4) -0.005(4) -0.056(3)
C26 0.050(3) 0.132(6) 0.084(4) 0.026(4) -0.009(3) -0.032(3)

loop_
_atom_type_symbol
_atom_type_description
_atom_type_scat_dispersion_real
_atom_type_scat_dispersion_imag
_atom_type_scat_source
C C 0.0033 0.0016 'International Tables Vol C Tables 4.2.6.8 and 6.1.1.4'
H H 0.0000 0.0000 'International Tables Vol C Tables 4.2.6.8 and 6.1.1.4'
N N 0.0061 0.0033 'International Tables Vol C Tables 4.2.6.8 and 6.1.1.4'
O O 0.0106 0.0060 'International Tables Vol C Tables 4.2.6.8 and 6.1.1.4'
Tb Tb -0.1723 4.1537 'International Tables Vol C Tables 4.2.6.8 and 6.1.1.4'

loop_
_geom_angle_atom_site_label_1
_geom_angle_atom_site_label_2
_geom_angle_atom_site_label_3
_geom_angle
_geom_angle_site_symmetry_1
_geom_angle_site_symmetry_3
O4 Tb1 O4 128.9(2) 4_464 7_644
O4 Tb1 O8 76.83(13) 4_464 .
O4 Tb1 O8 75.40(13) 7_644 .
O4 Tb1 O8 75.40(13) 4_464 6_554
O4 Tb1 O8 76.83(13) 7_644 6_554
O8 Tb1 O8 112.44(19) . 6_554
O4 Tb1 O1 146.18(11) 4_464 .
O4 Tb1 O1 76.31(12) 7_644 .
O8 Tb1 O1 136.34(11) . .
O8 Tb1 O1 92.42(12) 6_554 .
O4 Tb1 O1 76.31(12) 4_464 6_554
O4 Tb1 O1 146.18(11) 7_644 6_554
O8 Tb1 O1 92.42(12) . 6_554
O8 Tb1 O1 136.34(11) 6_554 6_554
O1 Tb1 O1 92.98(16) . 6_554
O4 Tb1 Tb2 64.44(10) 4_464 .
O4 Tb1 Tb2 64.44(10) 7_644 .
O8 Tb1 Tb2 56.22(9) . .
O8 Tb1 Tb2 56.22(9) 6_554 .
O1 Tb1 Tb2 133.51(8) . .
O1 Tb1 Tb2 133.51(8) 6_554 .
O4 Tb1 N1 83.64(11) 4_464 .
O4 Tb1 N1 126.11(10) 7_644 .
O8 Tb1 N1 157.72(10) . .
O8 Tb1 N1 72.01(12) 6_554 .
O1 Tb1 N1 62.55(9) . .
O1 Tb1 N1 72.39(9) 6_554 .
Tb2 Tb1 N1 123.67(6) . .
O4 Tb1 N1 126.11(10) 4_464 6_554
O4 Tb1 N1 83.64(11) 7_644 6_554
O8 Tb1 N1 72.01(12) . 6_554
O8 Tb1 N1 157.72(10) 6_554 6_554
O1 Tb1 N1 72.39(9) . 6_554
O1 Tb1 N1 62.55(9) 6_554 6_554
Tb2 Tb1 N1 123.67(6) . 6_554
N1 Tb1 N1 112.65(13) . 6_554
O5 Tb2 O5 87.4(3) 4_564 7_544
O5 Tb2 O8 88.54(16) 4_564 .
O5 Tb2 O8 154.20(12) 7_544 .
O5 Tb2 O8 154.20(12) 4_564 6_554
O5 Tb2 O8 88.54(16) 7_544 6_554
O8 Tb2 O8 105.54(19) . 6_554
O5 Tb2 O4 99.98(14) 4_564 7_644
O5 Tb2 O4 139.33(11) 7_544 7_644
O8 Tb2 O4 66.43(11) . 7_644
O8 Tb2 O4 67.66(12) 6_554 7_644
O5 Tb2 O4 139.33(11) 4_564 4_464
O5 Tb2 O4 99.98(14) 7_544 4_464
O8 Tb2 O4 67.66(12) . 4_464
O8 Tb2 O4 66.43(11) 6_554 4_464
O4 Tb2 O4 99.74(13) 7_644 4_464
O5 Tb2 Tb1 136.30(14) 4_564 .
O5 Tb2 Tb1 136.30(14) 7_544 .
O8 Tb2 Tb1 52.77(9) . .
O8 Tb2 Tb1 52.77(9) 6_554 .
O4 Tb2 Tb1 49.87(7) 7_644 .
O4 Tb2 Tb1 49.87(7) 4_464 .
O5 Tb2 N3 68.04(12) 4_564 7_544
O5 Tb2 N3 61.51(12) 7_544 7_544
O8 Tb2 N3 93.42(11) . 7_544
O8 Tb2 N3 130.72(11) 6_554 7_544
O4 Tb2 N3 157.42(9) 7_644 7_544
O4 Tb2 N3 80.51(10) 4_464 7_544
Tb1 Tb2 N3 126.05(8) . 7_544
O5 Tb2 N3 61.51(12) 4_564 4_564
O5 Tb2 N3 68.04(12) 7_544 4_564
O8 Tb2 N3 130.73(11) . 4_564
O8 Tb2 N3 93.42(11) 6_554 4_564
O4 Tb2 N3 80.51(10) 7_644 4_564
O4 Tb2 N3 157.42(9) 4_464 4_564
Tb1 Tb2 N3 126.05(8) . 4_564
N3 Tb2 N3 107.90(15) 7_544 4_564
C1 O1 Tb1 126.1(2) . .
C1 O2 H2A 109(4) . .
C4 O4 Tb1 145.3(3) . 3_655
C4 O4 Tb2 118.4(3) . 3_655
Tb1 O4 Tb2 65.69(8) 3_655 3_655
C4 O4 H4A 109.1 . .
Tb1 O4 H4A 46.1 3_655 .
Tb2 O4 H4A 109.1 3_655 .
C14 O5 Tb2 123.5(4) . 3_645
C17 O7 H7 120(4) . .
C17 O8 Tb1 138.1(3) . .
C17 O8 Tb2 130.5(3) . .
Tb1 O8 Tb2 71.01(10) . .
C5 N1 C2 106.2(3) . .
C5 N1 Tb1 143.0(3) . .
C2 N1 Tb1 106.1(2) . .
C5 N2 C3 109.0(3) . .
C5 N2 H2 129(3) . .
C3 N2 H2 120(3) . .
C18 N3 C15 106.2(3) . .
C18 N3 Tb2 139.4(3) . 3_645
C15 N3 Tb2 104.9(2) . 3_645
C18 N4 C16 108.6(3) . .
C18 N4 H4 125(3) . .
C16 N4 H4 126(3) . .
O1 C1 O2 121.9(4) . .
O1 C1 C2 118.4(3) . .
O2 C1 C2 119.7(3) . .
N1 C2 C3 110.5(3) . .
N1 C2 C1 119.7(3) . .
C3 C2 C1 129.8(3) . .
N2 C3 C2 104.8(3) . .
N2 C3 C4 121.5(3) . .
C2 C3 C4 133.6(3) . .
O4 C4 O3 125.4(4) . .
O4 C4 C3 116.6(4) . .
O3 C4 C3 118.0(4) . .
N1 C5 N2 109.4(3) . .
N1 C5 C6 126.1(4) . .
N2 C5 C6 124.6(4) . .
C7 C6 C11 119.3(4) . .
C7 C6 C5 119.6(4) . .
C11 C6 C5 121.0(4) . .
C8 C7 C6 121.3(4) . .
C8 C7 H7A 119.4 . .
C6 C7 H7A 119.4 . .
C7 C8 C9 119.6(4) . .
C7 C8 C12 118.1(5) . .
C9 C8 C12 122.3(4) . .
C10 C9 C8 119.0(4) . .
C10 C9 C13 119.6(5) . .
C8 C9 C13 121.4(5) . .
C9 C10 C11 121.8(5) . .
C9 C10 H10A 119.1 . .
C11 C10 H10A 119.1 . .
C10 C11 C6 119.0(4) . .
C10 C11 H11A 120.5 . .
C6 C11 H11A 120.5 . .
C8 C12 H12A 109.5 . .
C8 C12 H12B 109.5 . .
H12A C12 H12B 109.5 . .
C8 C12 H12C 109.5 . .
H12A C12 H12C 109.5 . .
H12B C12 H12C 109.5 . .
C9 C13 H13A 109.5 . .
C9 C13 H13B 109.5 . .
H13A C13 H13B 109.5 . .
C9 C13 H13C 109.5 . .
H13A C13 H13C 109.5 . .
H13B C13 H13C 109.5 . .
O5 C14 O6 121.6(5) . .
O5 C14 C15 121.6(5) . .
O6 C14 C15 116.8(5) . .
C16 C15 N3 109.3(4) . .
C16 C15 C14 133.7(4) . .
N3 C15 C14 116.9(4) . .
C15 C16 N4 105.8(3) . .
C15 C16 C17 132.6(4) . .
N4 C16 C17 121.5(3) . .
O7 C17 O8 126.8(4) . .
O7 C17 C16 119.1(4) . .
O8 C17 C16 114.1(4) . .
N3 C18 N4 110.1(3) . .
N3 C18 C19 125.5(3) . .
N4 C18 C19 124.4(3) . .
C24 C19 C20 119.2(4) . .
C24 C19 C18 121.4(4) . .
C20 C19 C18 119.4(4) . .
C21 C20 C19 121.8(4) . .
C21 C20 H20A 119.1 . .
C19 C20 H20A 119.1 . .
C20 C21 C22 119.1(4) . .
C20 C21 C25 119.2(5) . .
C22 C21 C25 121.6(5) . .
C21 C22 C23 119.2(4) . .
C21 C22 C26 124.0(5) . .
C23 C22 C26 116.8(5) . .
C24 C23 C22 120.7(5) . .
C24 C23 H23A 119.6 . .
C22 C23 H23A 119.6 . .
C23 C24 C19 120.0(4) . .
C23 C24 H24A 120.0 . .
C19 C24 H24A 120.0 . .
C21 C25 H25A 109.5 . .
C21 C25 H25B 109.5 . .
H25A C25 H25B 109.5 . .
C21 C25 H25C 109.5 . .
H25A C25 H25C 109.5 . .
H25B C25 H25C 109.5 . .
C22 C26 H26A 109.5 . .
C22 C26 H26B 109.5 . .
H26A C26 H26B 109.5 . .
C22 C26 H26C 109.5 . .
H26A C26 H26C 109.5 . .
H26B C26 H26C 109.5 . .

loop_
_geom_bond_atom_site_label_1
_geom_bond_atom_site_label_2
_geom_bond_distance
_geom_bond_site_symmetry_2
Tb1 O4 2.338(3) 4_464
Tb1 O4 2.338(3) 7_644
Tb1 O8 2.346(4) .
Tb1 O8 2.346(4) 6_554
Tb1 O1 2.386(3) .
Tb1 O1 2.386(3) 6_554
Tb1 Tb2 2.7861(10) .
Tb1 N1 2.831(3) .
Tb1 N1 2.831(3) 6_554
Tb2 O5 2.427(5) 4_564
Tb2 O5 2.427(5) 7_544
Tb2 O8 2.449(4) .
Tb2 O8 2.449(4) 6_554
Tb2 O4 2.758(4) 7_644
Tb2 O4 2.758(4) 4_464
Tb2 N3 2.930(4) 7_544
Tb2 N3 2.930(4) 4_564
O1 C1 1.236(5) .
O2 C1 1.287(5) .
O2 H2A 0.833(10) .
O3 C4 1.256(5) .
O4 C4 1.236(5) .
O4 Tb1 2.338(3) 3_655
O4 Tb2 2.758(4) 3_655
O4 H4A 0.8502 .
O5 C14 1.265(7) .
O5 Tb2 2.427(5) 3_645
O6 C14 1.313(7) .
O7 C17 1.252(5) .
O7 H7 0.821(10) .
O8 C17 1.262(6) .
N1 C5 1.350(5) .
N1 C2 1.362(5) .
N2 C5 1.365(5) .
N2 C3 1.369(5) .
N2 H2 0.861(10) .
N3 C18 1.336(5) .
N3 C15 1.379(6) .
N3 Tb2 2.930(4) 3_645
N4 C18 1.345(5) .
N4 C16 1.370(5) .
N4 H4 0.858(10) .
C1 C2 1.471(5) .
C2 C3 1.389(5) .
C3 C4 1.476(5) .
C5 C6 1.449(5) .
C6 C7 1.386(6) .
C6 C11 1.391(6) .
C7 C8 1.382(6) .
C7 H7A 0.9300 .
C8 C9 1.391(7) .
C8 C12 1.528(7) .
C9 C10 1.378(7) .
C9 C13 1.520(6) .
C10 C11 1.387(6) .
C10 H10A 0.9300 .
C11 H11A 0.9300 .
C12 H12A 0.9600 .
C12 H12B 0.9600 .
C12 H12C 0.9600 .
C13 H13A 0.9600 .
C13 H13B 0.9600 .
C13 H13C 0.9600 .
C14 C15 1.479(7) .
C15 C16 1.367(5) .
C16 C17 1.478(6) .
C18 C19 1.461(5) .
C19 C24 1.388(6) .
C19 C20 1.393(5) .
C20 C21 1.375(6) .
C20 H20A 0.9300 .
C21 C22 1.389(8) .
C21 C25 1.515(6) .
C22 C23 1.418(7) .
C22 C26 1.526(7) .
C23 C24 1.367(6) .
C23 H23A 0.9300 .
C24 H24A 0.9300 .
C25 H25A 0.9600 .
C25 H25B 0.9600 .
C25 H25C 0.9600 .
C26 H26A 0.9600 .
C26 H26B 0.9600 .
C26 H26C 0.9600 .
